data_9013563
loop_
_publ_author_name
'Zanazzi, P. F.'
'Chelazzi, L.'
'Bonazzi, P.'
'Bindi, L.'

_publ_section_title
;
 High-pressure structural behavior of ingersonite, Ca3Mn2+Sb45+O14:
 An in-situ single-crystal X-ray study
 Note: P = 6.38 GPa
;
_journal_name_full 'American Mineralogist'
_journal_page_first 352
_journal_page_last 358
_journal_paper_doi 10.2138/am.2009.3030
_journal_volume 94
_journal_year 2009
_chemical_compound_source 'Langban mine, Varmland, Sweden'
_chemical_formula_sum 'Ca2.8 Mg0.12 Mn1.12 O14 Sb3.96'
_chemical_name_mineral Ingersonite
_space_group_IT_number 152
_symmetry_space_group_name_Hall 'P 31 2"'
_symmetry_space_group_name_H-M 'P 31 2 1'
_cell_angle_alpha 90
_cell_angle_beta 90
_cell_angle_gamma 120
_cell_length_a 7.182
_cell_length_b 7.182
_cell_length_c 17.465
_cell_formula_units_Z 3
_cell_volume 780.171
_database_code_amcsd 0004852
_diffrn_ambient_pressure 6.38e+06
_exptl_crystal_density_diffrn 5.637
_cod_original_formula_sum 'Sb3.96 Mg.12 Ca2.8 Mn1.12 O14'
_cod_database_code 9013563

loop_
_space_group_symop_operation_xyz
x,y,z
y,x,-z
-y,x-y,1/3+z
-x,-x+y,1/3-z
-x+y,-x,2/3+z
x-y,-y,2/3-z

loop_
_atom_site_label
_atom_site_fract_x
_atom_site_fract_y
_atom_site_fract_z
_atom_site_occupancy
_atom_site_U_iso_or_equiv
SbB1 0.31880 0.00000 0.33333 1.00000 0.00400
SbB2 0.33030 0.00000 0.83333 0.96000 0.00850
MgB2 0.33030 0.00000 0.83333 0.04000 0.00850
SbB3 0.33600 0.50010 0.83430 0.96000 0.00330
MgB3 0.33600 0.50010 0.83430 0.04000 0.00330
CaA1 0.00000 0.84000 0.66667 0.92000 0.01800
MnA1 0.00000 0.84000 0.66667 0.08000 0.01800
MnA2 0.82600 0.00000 0.83333 0.92000 0.02500
SbA2 0.82600 0.00000 0.83333 0.08000 0.02500
CaA3 0.49100 0.34800 0.66230 0.94000 0.01500
MnA3 0.49100 0.34800 0.66230 0.06000 0.01500
O1 0.19700 0.20200 0.15300 1.00000 0.03700
O2 0.55900 0.60900 0.18800 1.00000 0.02600
O3 0.19100 0.62800 0.15400 1.00000 0.02200
O4 -0.03500 0.30400 0.04700 1.00000 0.02100
O5 -0.05200 0.80200 0.06800 1.00000 0.01800
O6 0.53600 0.40000 0.04200 1.00000 0.01700
O7 0.55200 0.81600 0.06800 1.00000 0.01700

loop_
_cod_related_entry_id
_cod_related_entry_database
_cod_related_entry_code
1 AMCSD 0004852
